data_1531277
loop_
_publ_author_name
'Cascales, C.'
'Zaldo, C.'

_publ_section_title
;
 Crystal-field analysis of Eu(3+) energy levels in the new rare-earth R Bi
 Y1-x Rx Ge O5 oxide
;
_journal_name_full 'Journal of Solid State Chemistry'
_journal_page_first 262
_journal_page_last 267
_journal_volume 171
_journal_year 2003
_chemical_formula_sum 'Bi Er Ge O5'
_chemical_name_systematic 'Bi Er (Ge O4) O'
_space_group_IT_number 61
_symmetry_space_group_name_Hall '-P 2ac 2ab'
_symmetry_space_group_name_H-M 'P b c a'
_cell_angle_alpha 90
_cell_angle_beta 90
_cell_angle_gamma 90
_cell_formula_units_Z 8
_cell_length_a 5.314
_cell_length_b 15.176
_cell_length_c 10.999
_cell_volume 887.017
_citation_journal_id_ASTM JSSCBI
_cod_data_source_file Cascales_JSSCBI_2003_1511.cif
_cod_data_source_block Bi1Er1Ge1O5
_cod_original_cell_volume 887.0172
_cod_original_formula_sum 'Bi1 Er1 Ge1 O5'
_cod_database_code 1531277

loop_
_symmetry_equiv_pos_as_xyz
x,y,z
-x+1/2,-y,z+1/2
x+1/2,-y+1/2,-z
-x,y+1/2,-z+1/2
-x,-y,-z
x-1/2,y,-z-1/2
-x-1/2,y-1/2,z
x,-y-1/2,z-1/2

loop_
_atom_site_label
_atom_site_type_symbol
_atom_site_fract_x
_atom_site_fract_y
_atom_site_fract_z
_atom_site_occupancy
_atom_site_U_iso_or_equiv
Bi1 Bi+3 0.947 0.24 0.152 1 0.0
O3 O-2 0.309 0.128 0.488 1 0.0
Er1 Er+3 0.012 0.052 0.36 1 0.0
Ge1 Ge+4 0.002 0.402 0.406 1 0.0
O1 O-2 0.063 0.302 0.335 1 0.0
O2 O-2 0.293 0.437 0.447 1 0.0
O5 O-2 0.364 0.486 0.187 1 0.0
O4 O-2 0.265 0.15 0.237 1 0.0
